data_4122342
loop_
_publ_author_name
'Du, Miao'
'Li, Cheng-Peng'
'Chen, Min'
'Ge, Zhi-Wei'
'Wang, Xi'
'Wang, Lei'
'Liu, Chun-Sen'

_publ_section_title
;
 Divergent Kinetic and Thermodynamic Hydration of a Porous Cu(II)
 Coordination Polymer with Exclusive CO2 Sorption Selectivity.
;
_journal_issue 31
_journal_name_full 'Journal of the American Chemical Society'
_journal_page_first 10906
_journal_page_last 10909
_journal_paper_doi 10.1021/ja506357n
_journal_volume 136
_journal_year 2014
_chemical_formula_sum 'C21 H19 Cu N7 O5'
_chemical_formula_weight 512.97
_chemical_name_systematic
; 
 ? 
;
_space_group_IT_number 52
_symmetry_cell_setting orthorhombic
_symmetry_space_group_name_Hall '-P 2a 2bc'
_symmetry_space_group_name_H-M 'P n n a'
_atom_sites_solution_hydrogens geom
_atom_sites_solution_primary direct
_atom_sites_solution_secondary difmap
_audit_creation_method SHELXL-97
_cell_angle_alpha 90.00
_cell_angle_beta 90.00
_cell_angle_gamma 90.00
_cell_formula_units_Z 4
_cell_length_a 12.7307(6)
_cell_length_b 9.8601(3)
_cell_length_c 17.6478(10)
_cell_measurement_reflns_used 3535
_cell_measurement_temperature 120(2)
_cell_measurement_theta_max 30.8830
_cell_measurement_theta_min 3.8110
_cell_volume 2215.26(18)
_computing_cell_refinement
;
CrysAlisPro, Agilent Technologies,
Version 1.171.36.32 (release 02-08-2013 CrysAlis171 .NET)
(compiled Aug  2 2013,16:46:58)
;
_computing_data_collection
;
CrysAlisPro, Agilent Technologies,
Version 1.171.36.32 (release 02-08-2013 CrysAlis171 .NET)
(compiled Aug  2 2013,16:46:58)
;
_computing_data_reduction
;
CrysAlisPro, Agilent Technologies,
Version 1.171.36.32 (release 02-08-2013 CrysAlis171 .NET)
(compiled Aug  2 2013,16:46:58)
;
_computing_molecular_graphics 'SHELXTL (Sheldrick, 2008)'
_computing_publication_material 'SHELXTL and PLATON (Spek, 2009)'
_computing_structure_refinement 'SHELXL97 (Sheldrick, 2008)'
_computing_structure_solution 'SHELXS97 (Sheldrick, 2008)'
_diffrn_ambient_temperature 120(2)
_diffrn_measured_fraction_theta_full 0.998
_diffrn_measured_fraction_theta_max 0.998
_diffrn_measurement_device_type 'Xcalibur, Eos, Gemini'
_diffrn_measurement_method '\w scans'
_diffrn_radiation_monochromator graphite
_diffrn_radiation_source 'Enhance (Mo) X-ray Source'
_diffrn_radiation_type MoK\a
_diffrn_radiation_wavelength 0.71073
_diffrn_reflns_av_R_equivalents 0.0266
_diffrn_reflns_av_sigmaI/netI 0.0286
_diffrn_reflns_limit_h_max 15
_diffrn_reflns_limit_h_min -7
_diffrn_reflns_limit_k_max 12
_diffrn_reflns_limit_k_min -11
_diffrn_reflns_limit_l_max 22
_diffrn_reflns_limit_l_min -10
_diffrn_reflns_number 6777
_diffrn_reflns_theta_full 26.37
_diffrn_reflns_theta_max 26.37
_diffrn_reflns_theta_min 3.20
_diffrn_standards_decay_% 0
_diffrn_standards_interval_count 0
_diffrn_standards_interval_time 0
_diffrn_standards_number 0
_exptl_absorpt_coefficient_mu 1.035
_exptl_absorpt_correction_T_max 0.8602
_exptl_absorpt_correction_T_min 0.8119
_exptl_absorpt_correction_type multi-scan
_exptl_absorpt_process_details
;
CrysAlisPro, Agilent Technologies,
Version 1.171.36.32 (release 02-08-2013 CrysAlis171 .NET)
(compiled Aug  2 2013,16:46:58)
Empirical absorption correction using spherical harmonics,
 implemented in SCALE3 ABSPACK scaling algorithm.
;
_exptl_crystal_colour blue
_exptl_crystal_density_diffrn 1.538
_exptl_crystal_density_method 'not measured'
_exptl_crystal_description block
_exptl_crystal_F_000 1052
_exptl_crystal_size_max 0.21
_exptl_crystal_size_mid 0.18
_exptl_crystal_size_min 0.15
_refine_diff_density_max 0.420
_refine_diff_density_min -1.048
_refine_diff_density_rms 0.093
_refine_ls_extinction_method none
_refine_ls_goodness_of_fit_ref 1.100
_refine_ls_hydrogen_treatment constr
_refine_ls_matrix_type full
_refine_ls_number_parameters 177
_refine_ls_number_reflns 2270
_refine_ls_number_restraints 0
_refine_ls_restrained_S_all 1.100
_refine_ls_R_factor_all 0.0651
_refine_ls_R_factor_gt 0.0586
_refine_ls_shift/su_max 0.001
_refine_ls_shift/su_mean 0.000
_refine_ls_structure_factor_coef Fsqd
_refine_ls_weighting_details 'calc w=1/[\s^2^(Fo^2^)+(0.1560P)^2^+8.0921P] where P=(Fo^2^+2Fc^2^)/3'
_refine_ls_weighting_scheme calc
_refine_ls_wR_factor_gt 0.2439
_refine_ls_wR_factor_ref 0.2499
_reflns_number_gt 1993
_reflns_number_total 2270
_reflns_threshold_expression >2sigma(I)
_cod_data_source_file ja506357n_si_002.cif
_cod_data_source_block 1.DMF
_cod_depositor_comments
;
The following automatic conversions were performed:

'_symmetry_cell_setting' value 'Orthorhombic' changed to
'orthorhombic' according to
/usr/data/users/saulius/crontab/automatic-downloads/rss-feeds/ACS/lib/dictionaries/cif_core.dic
dictionary named 'cif_core.dic' version 2.4.2 from 2011-04-26.

Automatic conversion script
Id: cif_fix_values 2281 2013-09-26 08:29:07Z andrius 

 Adding full bibliography for 4122342--4122348.cif.
;
_cod_original_sg_symbol_H-M Pnna
_cod_database_code 4122342

loop_
_symmetry_equiv_pos_as_xyz
'x, y, z'
'-x+1/2, -y, z'
'x, -y+1/2, -z+1/2'
'-x+1/2, y+1/2, -z+1/2'
'-x, -y, -z'
'x-1/2, y, -z'
'-x, y-1/2, z-1/2'
'x-1/2, -y-1/2, z-1/2'

loop_
_atom_site_label
_atom_site_type_symbol
_atom_site_fract_x
_atom_site_fract_y
_atom_site_fract_z
_atom_site_U_iso_or_equiv
_atom_site_adp_type
_atom_site_occupancy
_atom_site_symmetry_multiplicity
_atom_site_calc_flag
_atom_site_refinement_flags
Cu1 Cu 0.7500 1.0000 -0.16008(4) 0.0190(4) Uani 1 2 d S
O1 O 0.6481(3) 0.9487(4) -0.08041(18) 0.0239(7) Uani 1 1 d .
O2 O 0.7241(3) 0.7587(4) -0.1179(2) 0.0318(9) Uani 1 1 d .
N1 N 0.4681(4) 0.5473(5) 0.1706(2) 0.0291(10) Uani 1 1 d .
N2 N 0.5226(4) 0.4529(6) 0.2123(3) 0.0486(15) Uani 1 1 d .
N3 N 0.3640(4) 0.4922(4) 0.2626(2) 0.0247(9) Uani 1 1 d .
C1 C 0.6647(3) 0.8214(5) -0.0750(3) 0.0225(10) Uani 1 1 d .
C2 C 0.6093(4) 0.7476(5) -0.0123(3) 0.0251(10) Uani 1 1 d .
C3 C 0.5268(5) 0.8054(6) 0.0273(4) 0.0461(16) Uani 1 1 d .
H3 H 0.5025 0.8928 0.0130 0.055 Uiso 1 1 calc R
C4 C 0.4790(5) 0.7398(6) 0.0867(4) 0.0474(17) Uani 1 1 d .
H4 H 0.4221 0.7807 0.1130 0.057 Uiso 1 1 calc R
C5 C 0.5151(4) 0.6140(5) 0.1073(3) 0.0289(11) Uani 1 1 d .
C6 C 0.5962(6) 0.5515(7) 0.0692(4) 0.0515(19) Uani 1 1 d .
H6 H 0.6196 0.4636 0.0835 0.062 Uiso 1 1 calc R
C7 C 0.6430(5) 0.6205(6) 0.0093(4) 0.0481(17) Uani 1 1 d .
H7 H 0.6993 0.5791 -0.0173 0.058 Uiso 1 1 calc R
C8 C 0.4574(5) 0.4237(7) 0.2673(3) 0.0448(16) Uani 1 1 d .
H8 H 0.4733 0.3611 0.3065 0.054 Uiso 1 1 calc R
C9 C 0.3737(4) 0.5694(5) 0.2014(3) 0.0238(10) Uani 1 1 d .
H9 H 0.3220 0.6302 0.1826 0.029 Uiso 1 1 calc R
O3 O 0.8772(10) 0.7874(11) 0.1053(7) 0.072(3) Uani 0.50 1 d P
N4 N 0.7475(12) 0.9250(18) 0.1402(8) 0.058(4) Uani 0.50 1 d P
C10 C 0.7321(16) 0.854(2) 0.2106(9) 0.073(5) Uani 0.50 1 d P
H10A H 0.7811 0.7804 0.2148 0.110 Uiso 0.50 1 d PR
H10B H 0.7421 0.9156 0.2521 0.110 Uiso 0.50 1 d PR
H10C H 0.6617 0.8192 0.2118 0.110 Uiso 0.50 1 d PR
C11 C 0.682(2) 1.042(2) 0.1192(11) 0.084(7) Uani 0.50 1 d P
H11A H 0.7057 1.0739 0.0708 0.126 Uiso 0.50 1 d PR
H11B H 0.6096 1.0159 0.1158 0.126 Uiso 0.50 1 d PR
H11C H 0.6899 1.1123 0.1562 0.126 Uiso 0.50 1 d PR
C12 C 0.8205(14) 0.8813(18) 0.0942(9) 0.054(4) Uani 0.50 1 d P
H12A H 0.8414 0.9255 0.0501 0.065 Uiso 0.50 1 d PR

loop_
_atom_site_aniso_label
_atom_site_aniso_U_11
_atom_site_aniso_U_22
_atom_site_aniso_U_33
_atom_site_aniso_U_23
_atom_site_aniso_U_13
_atom_site_aniso_U_12
Cu1 0.0203(5) 0.0230(5) 0.0135(5) 0.000 0.000 0.0020(3)
O1 0.0244(17) 0.0286(18) 0.0187(16) 0.0029(13) 0.0043(13) 0.0027(14)
O2 0.0335(18) 0.037(2) 0.0251(18) 0.0026(15) 0.0117(16) 0.0119(17)
N1 0.029(2) 0.032(2) 0.026(2) 0.0117(18) 0.0074(18) 0.009(2)
N2 0.045(3) 0.053(3) 0.048(3) 0.027(3) 0.018(3) 0.031(3)
N3 0.026(2) 0.028(2) 0.020(2) 0.0037(15) 0.0010(18) 0.0030(16)
C1 0.019(2) 0.033(2) 0.016(2) 0.0011(18) 0.0001(17) 0.0044(19)
C2 0.025(2) 0.029(2) 0.021(2) 0.0053(18) 0.0053(18) 0.002(2)
C3 0.050(3) 0.033(3) 0.055(4) 0.018(3) 0.027(3) 0.014(3)
C4 0.048(3) 0.037(3) 0.057(4) 0.017(3) 0.037(3) 0.020(3)
C5 0.030(3) 0.031(2) 0.025(2) 0.007(2) 0.007(2) 0.006(2)
C6 0.062(4) 0.042(3) 0.050(4) 0.026(3) 0.032(3) 0.034(3)
C7 0.052(4) 0.042(3) 0.050(4) 0.016(3) 0.034(3) 0.024(3)
C8 0.050(4) 0.050(3) 0.034(3) 0.021(3) 0.013(3) 0.025(3)
C9 0.020(2) 0.032(2) 0.019(2) 0.0025(19) 0.0007(18) 0.0041(19)
O3 0.090(8) 0.054(6) 0.073(8) 0.004(6) -0.030(7) -0.004(6)
N4 0.068(9) 0.071(10) 0.034(6) -0.002(7) -0.007(6) -0.015(7)
C10 0.074(11) 0.096(15) 0.050(9) -0.003(9) 0.016(8) -0.023(10)
C11 0.14(2) 0.057(11) 0.052(11) 0.002(10) -0.002(13) 0.040(15)
C12 0.066(10) 0.053(9) 0.043(7) 0.006(7) -0.013(7) -0.012(8)

loop_
_atom_type_symbol
_atom_type_description
_atom_type_scat_dispersion_real
_atom_type_scat_dispersion_imag
_atom_type_scat_source
C C 0.0033 0.0016 'International Tables Vol C Tables 4.2.6.8 and 6.1.1.4'
H H 0.0000 0.0000 'International Tables Vol C Tables 4.2.6.8 and 6.1.1.4'
Cu Cu 0.3201 1.2651 'International Tables Vol C Tables 4.2.6.8 and 6.1.1.4'
N N 0.0061 0.0033 'International Tables Vol C Tables 4.2.6.8 and 6.1.1.4'
O O 0.0106 0.0060 'International Tables Vol C Tables 4.2.6.8 and 6.1.1.4'

loop_
_geom_angle_atom_site_label_1
_geom_angle_atom_site_label_2
_geom_angle_atom_site_label_3
_geom_angle
_geom_angle_site_symmetry_1
_geom_angle_site_symmetry_3
O1 Cu1 O1 89.4(2) 2_675 .
O1 Cu1 N3 166.76(15) 2_675 7_665
O1 Cu1 N3 89.94(17) . 7_665
O1 Cu1 N3 89.94(17) 2_675 8_675
O1 Cu1 N3 166.76(15) . 8_675
N3 Cu1 N3 93.7(3) 7_665 8_675
O1 Cu1 O2 96.76(14) 2_675 .
O1 Cu1 O2 57.45(13) . .
N3 Cu1 O2 94.04(14) 7_665 .
N3 Cu1 O2 109.53(14) 8_675 .
C1 O1 Cu1 101.3(3) . .
C1 O2 Cu1 77.8(3) . .
C9 N1 N2 110.3(4) . .
C9 N1 C5 128.3(4) . .
N2 N1 C5 121.3(4) . .
C8 N2 N1 103.0(4) . .
C9 N3 C8 104.5(4) . .
C9 N3 Cu1 127.1(3) . 7_656
C8 N3 Cu1 127.6(4) . 7_656
O2 C1 O1 123.2(4) . .
O2 C1 C2 119.8(4) . .
O1 C1 C2 117.0(4) . .
C7 C2 C3 118.1(5) . .
C7 C2 C1 119.9(4) . .
C3 C2 C1 122.0(4) . .
C4 C3 C2 121.8(5) . .
C4 C3 H3 119.1 . .
C2 C3 H3 119.1 . .
C5 C4 C3 118.6(5) . .
C5 C4 H4 120.7 . .
C3 C4 H4 120.7 . .
C4 C5 C6 121.8(5) . .
C4 C5 N1 118.9(5) . .
C6 C5 N1 119.3(5) . .
C5 C6 C7 118.2(5) . .
C5 C6 H6 120.9 . .
C7 C6 H6 120.9 . .
C2 C7 C6 121.5(5) . .
C2 C7 H7 119.3 . .
C6 C7 H7 119.3 . .
N2 C8 N3 113.5(5) . .
N2 C8 H8 123.3 . .
N3 C8 H8 123.3 . .
N3 C9 N1 108.7(4) . .
N3 C9 H9 125.6 . .
N1 C9 H9 125.6 . .
C11 N4 C10 126(2) 2_675 .
C12 N4 C10 118.2(17) . .
C11 N4 C11 99(2) 2_675 .
C12 N4 C11 120.4(17) . .
C10 N4 C11 121.5(18) . .
C11 N4 N4 69.0(17) 2_675 2_675
C12 N4 N4 107.4(16) . 2_675
C10 N4 N4 119.4(11) . 2_675
N4 C10 H10A 110.2 . .
N4 C10 H10B 109.5 . .
H10A C10 H10B 109.5 . .
N4 C10 H10C 108.6 . .
H10A C10 H10C 109.5 . .
H10B C10 H10C 109.5 . .
C12 C11 N4 86(3) 2_675 2_675
C12 C11 N4 146(3) 2_675 .
N4 C11 N4 70(2) 2_675 .
C12 C11 C11 114(3) 2_675 2_675
N4 C11 C11 49.2(17) 2_675 2_675
N4 C11 O3 96(2) 2_675 2_675
N4 C11 O3 166(2) . 2_675
C11 C11 O3 139(3) 2_675 2_675
N4 C11 H11A 86.7 2_675 .
N4 C11 H11A 107.9 . .
C11 C11 H11A 82.0 2_675 .
O3 C11 H11A 73.1 2_675 .
C12 C11 H11B 99.3 2_675 .
N4 C11 H11B 161.7 2_675 .
N4 C11 H11B 110.7 . .
C11 C11 H11B 139.1 2_675 .
O3 C11 H11B 80.9 2_675 .
H11A C11 H11B 109.5 . .
C12 C11 H11C 73.6 2_675 .
N4 C11 H11C 55.3 2_675 .
N4 C11 H11C 109.8 . .
C11 C11 H11C 102.6 2_675 .
O3 C11 H11C 58.3 2_675 .
H11A C11 H11C 109.5 . .
H11B C11 H11C 109.5 . .
C11 C12 O3 128(2) 2_675 .
C11 C12 N4 51(2) 2_675 .
O3 C12 N4 125.8(16) . .
C11 C12 H12A 91.5 2_675 .
O3 C12 H12A 109.2 . .
N4 C12 H12A 124.6 . .

loop_
_geom_bond_atom_site_label_1
_geom_bond_atom_site_label_2
_geom_bond_distance
_geom_bond_site_symmetry_2
Cu1 O1 1.979(3) 2_675
Cu1 O1 1.979(3) .
Cu1 N3 1.993(5) 7_665
Cu1 N3 1.993(5) 8_675
Cu1 O2 2.515(4) .
O1 C1 1.277(6) .
O2 C1 1.236(6) .
N1 C9 1.337(6) .
N1 N2 1.375(6) .
N1 C5 1.428(6) .
N2 C8 1.309(8) .
N3 C9 1.328(6) .
N3 C8 1.370(7) .
N3 Cu1 1.993(5) 7_656
C1 C2 1.500(6) .
C2 C7 1.378(7) .
C2 C3 1.385(7) .
C3 C4 1.374(8) .
C3 H3 0.9500 .
C4 C5 1.372(7) .
C4 H4 0.9500 .
C5 C6 1.378(7) .
C6 C7 1.391(8) .
C6 H6 0.9500 .
C7 H7 0.9500 .
C8 H8 0.9500 .
C9 H9 0.9500 .
O3 C12 1.19(2) .
O3 C11 1.86(2) 2_675
N4 C11 1.02(3) 2_675
N4 C12 1.31(2) .
N4 C10 1.44(2) .
N4 C11 1.47(2) .
N4 N4 1.48(3) 2_675
C10 H10A 0.9601 .
C10 H10B 0.9600 .
C10 H10C 0.9600 .
C11 C12 0.88(2) 2_675
C11 N4 1.02(3) 2_675
C11 C11 1.91(5) 2_675
C11 O3 1.86(2) 2_675
C11 H11A 0.9601 .
C11 H11B 0.9599 .
C11 H11C 0.9598 .
C12 C11 0.88(2) 2_675
C12 H12A 0.9311 .

loop_
_geom_torsion_atom_site_label_1
_geom_torsion_atom_site_label_2
_geom_torsion_atom_site_label_3
_geom_torsion_atom_site_label_4
_geom_torsion
_geom_torsion_site_symmetry_1
_geom_torsion_site_symmetry_4
O1 Cu1 O1 C1 -95.4(3) 2_675 .
N3 Cu1 O1 C1 97.9(3) 7_665 .
N3 Cu1 O1 C1 -8.0(8) 8_675 .
O2 Cu1 O1 C1 3.0(3) . .
O1 Cu1 O2 C1 81.8(3) 2_675 .
O1 Cu1 O2 C1 -3.1(3) . .
N3 Cu1 O2 C1 -90.5(3) 7_665 .
N3 Cu1 O2 C1 174.2(3) 8_675 .
C9 N1 N2 C8 -0.5(8) . .
C5 N1 N2 C8 175.4(6) . .
Cu1 O2 C1 O1 4.9(4) . .
Cu1 O2 C1 C2 -174.3(4) . .
Cu1 O1 C1 O2 -6.2(5) . .
Cu1 O1 C1 C2 173.0(3) . .
O2 C1 C2 C7 15.9(8) . .
O1 C1 C2 C7 -163.3(5) . .
O2 C1 C2 C3 -166.7(6) . .
O1 C1 C2 C3 14.1(8) . .
C7 C2 C3 C4 0.2(11) . .
C1 C2 C3 C4 -177.3(6) . .
C2 C3 C4 C5 0.5(11) . .
C3 C4 C5 C6 -1.2(11) . .
C3 C4 C5 N1 178.0(6) . .
C9 N1 C5 C4 21.2(9) . .
N2 N1 C5 C4 -153.9(6) . .
C9 N1 C5 C6 -159.7(6) . .
N2 N1 C5 C6 25.3(9) . .
C4 C5 C6 C7 1.2(11) . .
N1 C5 C6 C7 -178.0(6) . .
C3 C2 C7 C6 -0.2(11) . .
C1 C2 C7 C6 177.3(6) . .
C5 C6 C7 C2 -0.5(12) . .
N1 N2 C8 N3 0.8(8) . .
C9 N3 C8 N2 -0.8(8) . .
Cu1 N3 C8 N2 -170.9(5) 7_656 .
C8 N3 C9 N1 0.4(6) . .
Cu1 N3 C9 N1 170.6(4) 7_656 .
N2 N1 C9 N3 0.1(7) . .
C5 N1 C9 N3 -175.4(5) . .
C11 N4 C11 C12 8(5) 2_675 2_675
C12 N4 C11 C12 -31(6) . 2_675
C10 N4 C11 C12 150(4) . 2_675
N4 N4 C11 C12 50(4) 2_675 2_675
C11 N4 C11 N4 -42(3) 2_675 2_675
C12 N4 C11 N4 -81(2) . 2_675
C10 N4 C11 N4 99.9(18) . 2_675
C12 N4 C11 C11 -39(2) . 2_675
C10 N4 C11 C11 142(3) . 2_675
N4 N4 C11 C11 42(3) 2_675 2_675
C11 N4 C11 O3 -55(10) 2_675 2_675
C12 N4 C11 O3 -94(8) . 2_675
C10 N4 C11 O3 87(9) . 2_675
N4 N4 C11 O3 -13(7) 2_675 2_675
C11 O3 C12 N4 -66(3) 2_675 .
C10 N4 C12 C11 -114(3) . 2_675
C11 N4 C12 C11 68(3) . 2_675
N4 N4 C12 C11 25(2) 2_675 2_675
C11 N4 C12 O3 113(3) 2_675 .
C10 N4 C12 O3 -1(3) . .
C11 N4 C12 O3 -179.4(19) . .
N4 N4 C12 O3 138.1(16) 2_675 .
